data_2235090
loop_
_publ_author_name
'Duan, Anna'
'Yang, Haikui'
'Zhao, Peiliang'
'You, Wenwei'

_publ_section_title
;
 3-{2-[(1,3-Benzothiazol-2-yl)sulfanylmethyl]phenyl}-4-methoxy-5,5-dimethylfuran-2(5<i>H</i>)-one
;
_journal_coeditor_code IM2376
_journal_issue 6
_journal_name_full 'Acta Crystallographica Section E'
_journal_page_first o1854
_journal_paper_doi 10.1107/S1600536812022404
_journal_volume 68
_journal_year 2012
_chemical_formula_iupac 'C21 H19 N O3 S2'
_chemical_formula_moiety 'C21 H19 N O3 S2'
_chemical_formula_sum 'C21 H19 N O3 S2'
_chemical_formula_weight 397.49
_chemical_name_systematic
;
3-{2-[(1,3-Benzothiazol-2-yl)sulfanylmethyl]phenyl}-4-methoxy-
5,5-dimethylfuran-2(5<i>H</i>)-one
;
_space_group_IT_number 2
_symmetry_cell_setting triclinic
_symmetry_space_group_name_Hall '-P 1'
_symmetry_space_group_name_H-M 'P -1'
_atom_sites_solution_hydrogens geom
_atom_sites_solution_primary direct
_atom_sites_solution_secondary difmap
_audit_creation_method SHELXL-97
_cell_angle_alpha 117.5670(10)
_cell_angle_beta 100.3980(10)
_cell_angle_gamma 95.2570(10)
_cell_formula_units_Z 2
_cell_length_a 10.4702(9)
_cell_length_b 10.4851(9)
_cell_length_c 10.5169(9)
_cell_measurement_reflns_used 2192
_cell_measurement_temperature 292(2)
_cell_measurement_theta_max 24.59
_cell_measurement_theta_min 2.26
_cell_volume 986.15(15)
_computing_cell_refinement 'SAINT (Bruker, 2001)'
_computing_data_collection 'SMART (Bruker, 2001)'
_computing_data_reduction 'SAINT (Bruker, 2001)'
_computing_molecular_graphics 'SHELXTL (Sheldrick, 2008)'
_computing_publication_material 'SHELXTL (Sheldrick, 2008)'
_computing_structure_refinement 'SHELXL97 (Sheldrick, 2008)'
_computing_structure_solution 'SHELXS97 (Sheldrick, 2008)'
_diffrn_ambient_temperature 292(2)
_diffrn_measured_fraction_theta_full 0.987
_diffrn_measured_fraction_theta_max 0.987
_diffrn_measurement_device_type 'Bruker SMART CCD area-detector'
_diffrn_measurement_method 'phi and omega scans'
_diffrn_radiation_monochromator graphite
_diffrn_radiation_source 'fine-focus sealed tube'
_diffrn_radiation_type MoK\a
_diffrn_radiation_wavelength 0.71073
_diffrn_reflns_av_R_equivalents 0.0395
_diffrn_reflns_av_sigmaI/netI 0.0567
_diffrn_reflns_limit_h_max 12
_diffrn_reflns_limit_h_min -11
_diffrn_reflns_limit_k_max 12
_diffrn_reflns_limit_k_min -12
_diffrn_reflns_limit_l_max 12
_diffrn_reflns_limit_l_min -12
_diffrn_reflns_number 7206
_diffrn_reflns_theta_full 26.00
_diffrn_reflns_theta_max 26.00
_diffrn_reflns_theta_min 2.02
_exptl_absorpt_coefficient_mu 0.291
_exptl_absorpt_correction_T_max 0.9715
_exptl_absorpt_correction_T_min 0.9441
_exptl_absorpt_correction_type multi-scan
_exptl_absorpt_process_details '(SADABS; Sheldrick, 2005)'
_exptl_crystal_colour colorless
_exptl_crystal_density_diffrn 1.339
_exptl_crystal_density_method 'not measured'
_exptl_crystal_description block
_exptl_crystal_F_000 416
_exptl_crystal_size_max 0.20
_exptl_crystal_size_mid 0.20
_exptl_crystal_size_min 0.10
_refine_diff_density_max 0.253
_refine_diff_density_min -0.224
_refine_ls_extinction_method none
_refine_ls_goodness_of_fit_ref 0.897
_refine_ls_hydrogen_treatment constr
_refine_ls_matrix_type full
_refine_ls_number_parameters 247
_refine_ls_number_reflns 3804
_refine_ls_number_restraints 0
_refine_ls_restrained_S_all 0.897
_refine_ls_R_factor_all 0.0650
_refine_ls_R_factor_gt 0.0447
_refine_ls_shift/su_max 0.000
_refine_ls_shift/su_mean 0.000
_refine_ls_structure_factor_coef Fsqd
_refine_ls_weighting_details 'calc w=1/[\s^2^(Fo^2^)+(0.0592P)^2^+0.0000P] where P=(Fo^2^+2Fc^2^)/3'
_refine_ls_weighting_scheme calc
_refine_ls_wR_factor_gt 0.1005
_refine_ls_wR_factor_ref 0.1092
_reflns_number_gt 2713
_reflns_number_total 3804
_reflns_threshold_expression I>2sigma(I)
_cod_data_source_file im2376.cif
_cod_data_source_block I
_cod_database_code 2235090
_cod_database_fobs_code 2235090

loop_
_symmetry_equiv_pos_as_xyz
'x, y, z'
'-x, -y, -z'

loop_
_atom_site_type_symbol
_atom_site_label
_atom_site_fract_x
_atom_site_fract_y
_atom_site_fract_z
_atom_site_U_iso_or_equiv
_atom_site_adp_type
_atom_site_calc_flag
_atom_site_refinement_flags
_atom_site_occupancy
_atom_site_symmetry_multiplicity
C C1 0.3099(2) 1.1296(2) 0.3804(2) 0.0429(5) Uani d . 1 1
C C2 0.1915(2) 1.1787(3) 0.3934(3) 0.0585(6) Uani d . 1 1
H H2 0.1101 1.1139 0.3439 0.070 Uiso calc R 1 1
C C3 0.1987(3) 1.3256(3) 0.4814(3) 0.0749(8) Uani d . 1 1
H H3 0.1207 1.3609 0.4920 0.090 Uiso calc R 1 1
C C4 0.3186(3) 1.4226(3) 0.5548(3) 0.0720(8) Uani d . 1 1
H H4 0.3199 1.5220 0.6133 0.086 Uiso calc R 1 1
C C5 0.4367(2) 1.3757(2) 0.5435(3) 0.0548(6) Uani d . 1 1
H H5 0.5172 1.4418 0.5944 0.066 Uiso calc R 1 1
C C6 0.4325(2) 1.2275(2) 0.4545(2) 0.0401(5) Uani d . 1 1
C C7 0.5064(2) 1.0231(2) 0.3504(2) 0.0393(5) Uani d . 1 1
C C8 0.7722(2) 1.0145(2) 0.3745(2) 0.0471(5) Uani d . 1 1
H H8A 0.7754 1.0955 0.4713 0.057 Uiso calc R 1 1
H H8B 0.8379 0.9594 0.3878 0.057 Uiso calc R 1 1
C C9 0.80777(19) 1.0755(2) 0.2782(2) 0.0383(5) Uani d . 1 1
C C10 0.82367(19) 0.9825(2) 0.1364(2) 0.0388(5) Uani d . 1 1
C C11 0.8548(2) 1.0439(2) 0.0510(2) 0.0468(5) Uani d . 1 1
H H11 0.8650 0.9830 -0.0432 0.056 Uiso calc R 1 1
C C12 0.8711(2) 1.1929(3) 0.1022(3) 0.0532(6) Uani d . 1 1
H H12 0.8919 1.2318 0.0433 0.064 Uiso calc R 1 1
C C13 0.8561(2) 1.2839(2) 0.2417(3) 0.0547(6) Uani d . 1 1
H H13 0.8674 1.3847 0.2775 0.066 Uiso calc R 1 1
C C14 0.8244(2) 1.2252(2) 0.3280(2) 0.0486(6) Uani d . 1 1
H H14 0.8140 1.2873 0.4217 0.058 Uiso calc R 1 1
C C15 0.8151(2) 0.8231(2) 0.0802(2) 0.0406(5) Uani d . 1 1
C C16 0.7292(2) 0.7023(2) -0.0266(2) 0.0495(6) Uani d . 1 1
C C17 0.7745(2) 0.5641(3) -0.0455(3) 0.0630(7) Uani d . 1 1
C C18 0.9225(2) 0.7703(3) 0.1412(3) 0.0514(6) Uani d . 1 1
C C19 0.5531(2) 0.8016(3) -0.1034(3) 0.0575(6) Uani d . 1 1
H H19A 0.5432 0.8556 -0.0043 0.086 Uiso calc R 1 1
H H19B 0.4677 0.7665 -0.1725 0.086 Uiso calc R 1 1
H H19C 0.6086 0.8647 -0.1235 0.086 Uiso calc R 1 1
C C20 0.6809(3) 0.4717(3) -0.0114(4) 0.0940(10) Uani d . 1 1
H H20A 0.7197 0.3923 -0.0111 0.141 Uiso calc R 1 1
H H20B 0.5983 0.4328 -0.0856 0.141 Uiso calc R 1 1
H H20C 0.6657 0.5315 0.0841 0.141 Uiso calc R 1 1
C C21 0.8059(3) 0.4778(3) -0.1948(3) 0.0900(10) Uani d . 1 1
H H21A 0.8612 0.5429 -0.2127 0.135 Uiso calc R 1 1
H H21B 0.7250 0.4334 -0.2718 0.135 Uiso calc R 1 1
H H21C 0.8515 0.4026 -0.1941 0.135 Uiso calc R 1 1
N N1 0.54360(17) 1.16332(19) 0.43437(18) 0.0421(4) Uani d . 1 1
O O1 1.02066(17) 0.84009(18) 0.2398(2) 0.0706(5) Uani d . 1 1
O O2 0.89788(16) 0.62095(17) 0.06858(18) 0.0649(5) Uani d . 1 1
O O3 0.61278(16) 0.67939(17) -0.11829(18) 0.0677(5) Uani d . 1 1
S S1 0.33515(6) 0.95239(6) 0.28478(6) 0.04817(18) Uani d . 1 1
S S2 0.60881(6) 0.89569(6) 0.29888(6) 0.04876(19) Uani d . 1 1

loop_
_atom_site_aniso_label
_atom_site_aniso_U_11
_atom_site_aniso_U_22
_atom_site_aniso_U_33
_atom_site_aniso_U_12
_atom_site_aniso_U_13
_atom_site_aniso_U_23
C1 0.0394(13) 0.0446(13) 0.0388(11) 0.0066(10) 0.0056(10) 0.0175(10)
C2 0.0378(14) 0.0557(16) 0.0604(15) 0.0056(12) 0.0000(12) 0.0162(13)
C3 0.0425(16) 0.0631(18) 0.091(2) 0.0176(14) 0.0086(15) 0.0167(16)
C4 0.0551(18) 0.0436(15) 0.088(2) 0.0149(13) 0.0073(15) 0.0121(15)
C5 0.0463(15) 0.0416(14) 0.0616(15) 0.0026(11) 0.0019(12) 0.0184(12)
C6 0.0366(12) 0.0418(13) 0.0405(11) 0.0050(10) 0.0064(10) 0.0209(10)
C7 0.0413(13) 0.0427(13) 0.0372(11) 0.0079(10) 0.0111(10) 0.0219(10)
C8 0.0421(13) 0.0541(14) 0.0441(12) 0.0157(11) 0.0110(11) 0.0221(11)
C9 0.0265(11) 0.0390(12) 0.0429(12) 0.0082(9) 0.0058(9) 0.0156(10)
C10 0.0283(11) 0.0409(12) 0.0411(11) 0.0097(9) 0.0065(9) 0.0155(10)
C11 0.0401(13) 0.0523(15) 0.0461(13) 0.0114(11) 0.0151(10) 0.0206(11)
C12 0.0440(14) 0.0568(16) 0.0663(16) 0.0077(12) 0.0170(12) 0.0356(14)
C13 0.0479(15) 0.0392(14) 0.0766(17) 0.0115(11) 0.0190(13) 0.0263(13)
C14 0.0419(13) 0.0437(14) 0.0487(13) 0.0107(11) 0.0134(11) 0.0124(11)
C15 0.0322(12) 0.0388(12) 0.0428(12) 0.0104(10) 0.0084(10) 0.0132(10)
C16 0.0387(13) 0.0433(14) 0.0515(13) 0.0124(11) 0.0027(11) 0.0135(11)
C17 0.0431(15) 0.0404(14) 0.0751(17) 0.0103(12) -0.0045(13) 0.0104(13)
C18 0.0405(14) 0.0442(15) 0.0562(14) 0.0145(11) 0.0076(12) 0.0146(12)
C19 0.0451(15) 0.0602(16) 0.0596(15) 0.0165(12) 0.0001(12) 0.0269(13)
C20 0.071(2) 0.0528(18) 0.143(3) 0.0068(16) 0.003(2) 0.045(2)
C21 0.076(2) 0.0606(18) 0.078(2) 0.0289(16) -0.0061(16) -0.0043(16)
N1 0.0396(11) 0.0438(11) 0.0437(10) 0.0062(9) 0.0088(8) 0.0232(9)
O1 0.0455(11) 0.0551(11) 0.0751(12) 0.0121(9) -0.0145(9) 0.0129(10)
O2 0.0498(11) 0.0427(10) 0.0749(11) 0.0169(8) -0.0066(9) 0.0132(9)
O3 0.0483(11) 0.0482(10) 0.0695(11) 0.0112(8) -0.0148(9) 0.0091(9)
S1 0.0433(4) 0.0417(4) 0.0459(3) 0.0025(3) 0.0043(3) 0.0141(3)
S2 0.0507(4) 0.0436(4) 0.0557(4) 0.0122(3) 0.0204(3) 0.0243(3)

loop_
_atom_type_symbol
_atom_type_description
_atom_type_scat_dispersion_real
_atom_type_scat_dispersion_imag
_atom_type_scat_source
C C 0.0033 0.0016 'International Tables Vol C Tables 4.2.6.8 and 6.1.1.4'
H H 0.0000 0.0000 'International Tables Vol C Tables 4.2.6.8 and 6.1.1.4'
N N 0.0061 0.0033 'International Tables Vol C Tables 4.2.6.8 and 6.1.1.4'
O O 0.0106 0.0060 'International Tables Vol C Tables 4.2.6.8 and 6.1.1.4'
S S 0.1246 0.1234 'International Tables Vol C Tables 4.2.6.8 and 6.1.1.4'

loop_
_geom_angle_atom_site_label_1
_geom_angle_atom_site_label_2
_geom_angle_atom_site_label_3
_geom_angle
C2 C1 C6 121.1(2)
C2 C1 S1 129.24(18)
C6 C1 S1 109.60(16)
C3 C2 C1 117.8(2)
C3 C2 H2 121.1
C1 C2 H2 121.1
C2 C3 C4 121.6(2)
C2 C3 H3 119.2
C4 C3 H3 119.2
C3 C4 C5 121.4(2)
C3 C4 H4 119.3
C5 C4 H4 119.3
C4 C5 C6 118.3(2)
C4 C5 H5 120.8
C6 C5 H5 120.8
C5 C6 N1 124.9(2)
C5 C6 C1 119.8(2)
N1 C6 C1 115.26(18)
N1 C7 S2 126.65(17)
N1 C7 S1 116.90(16)
S2 C7 S1 116.43(12)
C9 C8 S2 113.56(14)
C9 C8 H8A 108.9
S2 C8 H8A 108.9
C9 C8 H8B 108.9
S2 C8 H8B 108.9
H8A C8 H8B 107.7
C14 C9 C10 118.79(19)
C14 C9 C8 120.27(18)
C10 C9 C8 120.93(18)
C11 C10 C9 118.73(19)
C11 C10 C15 119.70(18)
C9 C10 C15 121.48(18)
C12 C11 C10 121.7(2)
C12 C11 H11 119.2
C10 C11 H11 119.2
C11 C12 C13 119.5(2)
C11 C12 H12 120.3
C13 C12 H12 120.3
C14 C13 C12 119.9(2)
C14 C13 H13 120.1
C12 C13 H13 120.1
C13 C14 C9 121.5(2)
C13 C14 H14 119.3
C9 C14 H14 119.3
C16 C15 C18 105.53(19)
C16 C15 C10 134.4(2)
C18 C15 C10 120.01(19)
O3 C16 C15 133.6(2)
O3 C16 C17 114.12(19)
C15 C16 C17 112.3(2)
O2 C17 C16 102.18(18)
O2 C17 C20 107.9(2)
C16 C17 C20 112.3(2)
O2 C17 C21 107.9(2)
C16 C17 C21 112.4(2)
C20 C17 C21 113.3(2)
O1 C18 O2 120.9(2)
O1 C18 C15 129.0(2)
O2 C18 C15 110.17(19)
O3 C19 H19A 109.5
O3 C19 H19B 109.5
H19A C19 H19B 109.5
O3 C19 H19C 109.5
H19A C19 H19C 109.5
H19B C19 H19C 109.5
C17 C20 H20A 109.5
C17 C20 H20B 109.5
H20A C20 H20B 109.5
C17 C20 H20C 109.5
H20A C20 H20C 109.5
H20B C20 H20C 109.5
C17 C21 H21A 109.5
C17 C21 H21B 109.5
H21A C21 H21B 109.5
C17 C21 H21C 109.5
H21A C21 H21C 109.5
H21B C21 H21C 109.5
C7 N1 C6 109.71(18)
C18 O2 C17 109.83(17)
C16 O3 C19 119.67(17)
C1 S1 C7 88.52(10)
C7 S2 C8 101.71(10)

loop_
_geom_bond_atom_site_label_1
_geom_bond_atom_site_label_2
_geom_bond_distance
C1 C2 1.391(3)
C1 C6 1.403(3)
C1 S1 1.729(2)
C2 C3 1.367(3)
C2 H2 0.9300
C3 C4 1.377(3)
C3 H3 0.9300
C4 C5 1.377(3)
C4 H4 0.9300
C5 C6 1.385(3)
C5 H5 0.9300
C6 N1 1.397(3)
C7 N1 1.289(2)
C7 S2 1.741(2)
C7 S1 1.754(2)
C8 C9 1.504(3)
C8 S2 1.820(2)
C8 H8A 0.9700
C8 H8B 0.9700
C9 C14 1.387(3)
C9 C10 1.406(3)
C10 C11 1.390(3)
C10 C15 1.480(3)
C11 C12 1.378(3)
C11 H11 0.9300
C12 C13 1.379(3)
C12 H12 0.9300
C13 C14 1.378(3)
C13 H13 0.9300
C14 H14 0.9300
C15 C16 1.336(3)
C15 C18 1.471(3)
C16 O3 1.334(3)
C16 C17 1.503(3)
C17 O2 1.450(3)
C17 C20 1.517(4)
C17 C21 1.524(4)
C18 O1 1.201(3)
C18 O2 1.360(3)
C19 O3 1.433(3)
C19 H19A 0.9600
C19 H19B 0.9600
C19 H19C 0.9600
C20 H20A 0.9600
C20 H20B 0.9600
C20 H20C 0.9600
C21 H21A 0.9600
C21 H21B 0.9600
C21 H21C 0.9600

loop_
_geom_hbond_atom_site_label_D
_geom_hbond_atom_site_label_H
_geom_hbond_atom_site_label_A
_geom_hbond_site_symmetry_A
_geom_hbond_distance_DH
_geom_hbond_distance_HA
_geom_hbond_distance_DA
_geom_hbond_angle_DHA
C2 H2 O1 1_455 0.93 2.56 3.302(3) 137.2

loop_
_geom_torsion_atom_site_label_1
_geom_torsion_atom_site_label_2
_geom_torsion_atom_site_label_3
_geom_torsion_atom_site_label_4
_geom_torsion
C6 C1 C2 C3 -0.3(3)
S1 C1 C2 C3 177.37(19)
C1 C2 C3 C4 0.2(4)
C2 C3 C4 C5 -0.4(4)
C3 C4 C5 C6 0.7(4)
C4 C5 C6 N1 -178.7(2)
C4 C5 C6 C1 -0.8(3)
C2 C1 C6 C5 0.6(3)
S1 C1 C6 C5 -177.46(16)
C2 C1 C6 N1 178.74(18)
S1 C1 C6 N1 0.6(2)
S2 C8 C9 C14 114.53(19)
S2 C8 C9 C10 -64.9(2)
C14 C9 C10 C11 -0.3(3)
C8 C9 C10 C11 179.14(18)
C14 C9 C10 C15 176.32(18)
C8 C9 C10 C15 -4.2(3)
C9 C10 C11 C12 0.4(3)
C15 C10 C11 C12 -176.34(19)
C10 C11 C12 C13 0.0(3)
C11 C12 C13 C14 -0.4(3)
C12 C13 C14 C9 0.4(3)
C10 C9 C14 C13 -0.1(3)
C8 C9 C14 C13 -179.52(19)
C11 C10 C15 C16 -71.7(3)
C9 C10 C15 C16 111.7(3)
C11 C10 C15 C18 104.6(2)
C9 C10 C15 C18 -72.1(3)
C18 C15 C16 O3 178.4(2)
C10 C15 C16 O3 -5.0(4)
C18 C15 C16 C17 -1.3(3)
C10 C15 C16 C17 175.3(2)
O3 C16 C17 O2 -178.22(19)
C15 C16 C17 O2 1.5(3)
O3 C16 C17 C20 -62.8(3)
C15 C16 C17 C20 117.0(3)
O3 C16 C17 C21 66.4(3)
C15 C16 C17 C21 -113.8(2)
C16 C15 C18 O1 -179.5(2)
C10 C15 C18 O1 3.3(4)
C16 C15 C18 O2 0.5(2)
C10 C15 C18 O2 -176.70(18)
S2 C7 N1 C6 -177.70(14)
S1 C7 N1 C6 0.6(2)
C5 C6 N1 C7 177.21(19)
C1 C6 N1 C7 -0.8(2)
O1 C18 O2 C17 -179.5(2)
C15 C18 O2 C17 0.5(3)
C16 C17 O2 C18 -1.1(3)
C20 C17 O2 C18 -119.7(2)
C21 C17 O2 C18 117.5(2)
C15 C16 O3 C19 -4.9(4)
C17 C16 O3 C19 174.8(2)
C2 C1 S1 C7 -178.2(2)
C6 C1 S1 C7 -0.26(14)
N1 C7 S1 C1 -0.19(15)
S2 C7 S1 C1 178.27(12)
N1 C7 S2 C8 -6.61(19)
S1 C7 S2 C8 175.11(10)
C9 C8 S2 C7 -80.97(16)

loop_
_cod_related_entry_id
_cod_related_entry_database
_cod_related_entry_code
1 ChemSpider 30657776
